data_2211293
loop_
_publ_author_name
'Hu, Xue-Lei'
'Qiu, Li'
'Sun, Wen-Bing'
'Ng, Seik Weng'

_publ_section_title
;[1,4,12,15,18,26,31,39,42,43,44-Undecaazapentacyclo[13.13.13.1^6,10^.1^20,24^.1^33,37^]tetratetraconta-4,6,8,10(44),11,18,20,22,24(43),25,31,33,35,37(42),38-pentadecaene-\k^9^<i>N</i>^4^,<i>N</i>^11^,<i>N</i>^18^,<i>N</i>^26^,<i>N</i>^31^,<i>N</i>^39^,<i>N</i>^42^,<i>N</i>^43^,<i>N</i>^44^]gadolinium(III)
 trichloride trihydrate
;
_journal_coeditor_code BI2091
_journal_issue 12
_journal_name_full 'Acta Crystallographica Section E'
_journal_page_first m3351
_journal_page_last m3353
_journal_paper_doi 10.1107/S1600536806047477
_journal_volume 62
_journal_year 2006
_chemical_formula_iupac '[Gd (C33 H39 N11)] Cl3, 3H2 O'
_chemical_formula_moiety 'C33 H39 Gd N11 3+, 3(Cl -), 3H2 O'
_chemical_formula_sum 'C33 H45 Cl3 Gd N11 O3'
_chemical_formula_weight 907.40
_space_group_IT_number 155
_symmetry_cell_setting trigonal
_symmetry_space_group_name_Hall 'R 3 2"'
_symmetry_space_group_name_H-M 'R 3 2 :H'
_atom_sites_solution_hydrogens geom
_atom_sites_solution_primary direct
_atom_sites_solution_secondary difmap
_audit_creation_method SHELXL-97
_cell_angle_alpha 90.00
_cell_angle_beta 90.00
_cell_angle_gamma 120.00
_cell_formula_units_Z 3
_cell_length_a 14.731(2)
_cell_length_b 14.731
_cell_length_c 16.043(3)
_cell_measurement_reflns_used 1324
_cell_measurement_temperature 293(2)
_cell_measurement_theta_max 25.65
_cell_measurement_theta_min 2.11
_cell_volume 3015.0(7)
_computing_cell_refinement 'SAINT (Bruker, 2000)'
_computing_data_collection 'SMART (Bruker, 2000)'
_computing_data_reduction SAINT
_computing_molecular_graphics SHELXTL
_computing_publication_material SHELXTL
_computing_structure_refinement SHELXTL
_computing_structure_solution 'SHELXTL (Bruker, 2000)'
_diffrn_ambient_temperature 293(2)
_diffrn_measured_fraction_theta_full 1.000
_diffrn_measured_fraction_theta_max 1.000
_diffrn_measurement_device_type 'Bruker SMART APEX CCD'
_diffrn_measurement_method '\f and \w'
_diffrn_radiation_monochromator graphite
_diffrn_radiation_source 'fine-focus sealed tube'
_diffrn_radiation_type MoK\a
_diffrn_radiation_wavelength 0.71073
_diffrn_reflns_av_R_equivalents 0.0452
_diffrn_reflns_av_sigmaI/netI 0.0293
_diffrn_reflns_limit_h_max 18
_diffrn_reflns_limit_h_min -15
_diffrn_reflns_limit_k_max 17
_diffrn_reflns_limit_k_min -18
_diffrn_reflns_limit_l_max 19
_diffrn_reflns_limit_l_min -19
_diffrn_reflns_number 5619
_diffrn_reflns_theta_full 26.00
_diffrn_reflns_theta_max 26.00
_diffrn_reflns_theta_min 2.04
_diffrn_standards_number 0
_exptl_absorpt_coefficient_mu 1.896
_exptl_absorpt_correction_T_max 0.66
_exptl_absorpt_correction_T_min 0.59
_exptl_absorpt_correction_type multi-scan
_exptl_absorpt_process_details '(SADABS; Bruker, 2000)'
_exptl_crystal_colour red
_exptl_crystal_density_diffrn 1.499
_exptl_crystal_density_method 'not measured'
_exptl_crystal_description block
_exptl_crystal_F_000 1377
_exptl_crystal_size_max 0.30
_exptl_crystal_size_mid 0.24
_exptl_crystal_size_min 0.22
_refine_diff_density_max 0.737
_refine_diff_density_min -0.496
_refine_ls_abs_structure_details 'Flack (1983), 581 Friedel pairs'
_refine_ls_abs_structure_Flack 0.04(2)
_refine_ls_extinction_method none
_refine_ls_goodness_of_fit_ref 1.091
_refine_ls_hydrogen_treatment constr
_refine_ls_matrix_type full
_refine_ls_number_parameters 80
_refine_ls_number_reflns 1328
_refine_ls_number_restraints 0
_refine_ls_restrained_S_all 1.091
_refine_ls_R_factor_all 0.0362
_refine_ls_R_factor_gt 0.0362
_refine_ls_shift/su_max 0.000
_refine_ls_shift/su_mean 0.000
_refine_ls_structure_factor_coef Fsqd
_refine_ls_weighting_details 'calc w=1/[\s^2^(Fo^2^)+(0.08P)^2^+1.99P] where P=(Fo^2^+2Fc^2^)/3'
_refine_ls_weighting_scheme calc
_refine_ls_wR_factor_gt 0.1033
_refine_ls_wR_factor_ref 0.1033
_reflns_number_gt 1327
_reflns_number_total 1328
_reflns_threshold_expression I>2\s(I)
_cod_data_source_file bi2091.cif
_cod_data_source_block I
_cod_original_cell_volume 3015.0(6)
_cod_original_sg_symbol_Hall 'R 3 2" '
_cod_original_sg_symbol_H-M 'R 3 2'
_cod_database_code 2211293
_cod_database_fobs_code 2211293

loop_
_symmetry_equiv_pos_as_xyz
'x, y, z'
'-y, x-y, z'
'-x+y, -x, z'
'y, x, -z'
'x-y, -y, -z'
'-x, -x+y, -z'
'x+2/3, y+1/3, z+1/3'
'-y+2/3, x-y+1/3, z+1/3'
'-x+y+2/3, -x+1/3, z+1/3'
'y+2/3, x+1/3, -z+1/3'
'x-y+2/3, -y+1/3, -z+1/3'
'-x+2/3, -x+y+1/3, -z+1/3'
'x+1/3, y+2/3, z+2/3'
'-y+1/3, x-y+2/3, z+2/3'
'-x+y+1/3, -x+2/3, z+2/3'
'y+1/3, x+2/3, -z+2/3'
'x-y+1/3, -y+2/3, -z+2/3'
'-x+1/3, -x+y+2/3, -z+2/3'

loop_
_atom_site_type_symbol
_atom_site_label
_atom_site_fract_x
_atom_site_fract_y
_atom_site_fract_z
_atom_site_U_iso_or_equiv
_atom_site_adp_type
_atom_site_calc_flag
_atom_site_refinement_flags
_atom_site_occupancy
Gd Gd1 0.3333 0.6667 0.6667 0.0276(2) Uani d S 1
Cl Cl1 0.7035(3) 0.6667 0.6667 0.0419(8) Uani d S 1
C C1 0.3333 0.3041(11) 0.6667 0.048(3) Uani d S 1
H H1 0.3333 0.2409 0.6667 0.057 Uiso calc SR 1
C C2 0.4042(5) 0.3897(5) 0.7137(4) 0.0397(13) Uani d . 1
H H2 0.4527 0.3824 0.7458 0.048 Uiso calc R 1
C C3 0.4073(5) 0.4856(5) 0.7157(4) 0.0412(14) Uani d . 1
C C4 0.4716(6) 0.5750(6) 0.7677(5) 0.0560(18) Uani d . 1
H H4 0.5267 0.5761 0.7970 0.067 Uiso calc R 1
C C5 0.5107(6) 0.7232(6) 0.8435(4) 0.0505(17) Uani d . 1
H H5A 0.5248 0.7932 0.8301 0.061 Uiso calc R 1
H H5B 0.5766 0.7259 0.8554 0.061 Uiso calc R 1
C C6 0.4359(5) 0.6785(6) 0.9181(4) 0.0423(14) Uani d . 1
H H6A 0.4273 0.6107 0.9325 0.051 Uiso calc R 1
H H6B 0.4674 0.7246 0.9656 0.051 Uiso calc R 1
N N1 0.3333 0.4928(6) 0.6667 0.0420(18) Uani d S 1
N N2 0.4566(4) 0.6516(4) 0.7753(3) 0.0406(12) Uani d . 1
N N3 0.3333 0.6667 0.9024(5) 0.0441(16) Uani d S 1
O O1 0.5354(5) 0.3333 0.8333 0.0503(16) Uani d S 1
H H1C 0.5426 0.2796 0.8333 0.060 Uiso d PR 0.50
H H1D 0.5964 0.3871 0.8333 0.060 Uiso d PR 0.50

loop_
_atom_site_aniso_label
_atom_site_aniso_U_11
_atom_site_aniso_U_22
_atom_site_aniso_U_33
_atom_site_aniso_U_12
_atom_site_aniso_U_13
_atom_site_aniso_U_23
Gd1 0.0289(2) 0.0289(2) 0.0250(3) 0.01444(11) 0.000 0.000
Cl1 0.0380(12) 0.0377(18) 0.050(2) 0.0189(9) -0.0013(7) -0.0026(15)
C1 0.044(9) 0.053(6) 0.043(7) 0.022(4) -0.021(8) -0.010(4)
C2 0.038(3) 0.042(3) 0.034(3) 0.017(3) -0.011(2) -0.003(3)
C3 0.043(4) 0.043(4) 0.039(3) 0.022(3) 0.004(3) 0.006(3)
C4 0.033(3) 0.043(4) 0.060(4) -0.005(4) -0.002(3) -0.001(3)
C5 0.050(4) 0.045(3) 0.045(3) 0.015(3) 0.000(3) 0.001(3)
C6 0.037(3) 0.037(3) 0.041(3) 0.010(3) -0.004(2) -0.002(3)
N1 0.042(4) 0.041(3) 0.043(4) 0.021(2) -0.011(3) -0.0055(16)
N2 0.036(3) 0.036(3) 0.032(2) 0.004(2) -0.010(2) 0.005(2)
N3 0.043(2) 0.043(2) 0.046(4) 0.0215(12) 0.000 0.000
O1 0.042(2) 0.058(4) 0.057(4) 0.029(2) 0.0015(17) 0.003(3)

loop_
_atom_type_symbol
_atom_type_description
_atom_type_scat_dispersion_real
_atom_type_scat_dispersion_imag
_atom_type_scat_source
C C 0.0033 0.0016 'International Tables Vol C Tables 4.2.6.8 and 6.1.1.4'
H H 0.0000 0.0000 'International Tables Vol C Tables 4.2.6.8 and 6.1.1.4'
N N 0.0061 0.0033 'International Tables Vol C Tables 4.2.6.8 and 6.1.1.4'
O O 0.0106 0.0060 'International Tables Vol C Tables 4.2.6.8 and 6.1.1.4'
Cl Cl 0.1484 0.1585 'International Tables Vol C Tables 4.2.6.8 and 6.1.1.4'
Gd Gd -0.1653 3.9035 'International Tables Vol C Tables 4.2.6.8 and 6.1.1.4'

loop_
_geom_angle_atom_site_label_1
_geom_angle_atom_site_label_2
_geom_angle_atom_site_label_3
_geom_angle_site_symmetry_1
_geom_angle_site_symmetry_3
_geom_angle
N1 Gd1 N1 3_565 2_665 120.0000(10)
N1 Gd1 N1 3_565 . 120.000(3)
N1 Gd1 N1 2_665 . 120.000(2)
N1 Gd1 N2 3_565 2_665 72.19(11)
N1 Gd1 N2 2_665 2_665 64.30(13)
N1 Gd1 N2 . 2_665 137.69(13)
N1 Gd1 N2 3_565 3_565 64.30(13)
N1 Gd1 N2 2_665 3_565 137.69(13)
N1 Gd1 N2 . 3_565 72.19(11)
N2 Gd1 N2 2_665 3_565 80.1(2)
N1 Gd1 N2 3_565 10_456 64.30(13)
N1 Gd1 N2 2_665 10_456 72.19(11)
N1 Gd1 N2 . 10_456 137.69(13)
N2 Gd1 N2 2_665 10_456 84.6(3)
N2 Gd1 N2 3_565 10_456 128.6(3)
N1 Gd1 N2 3_565 12_556 72.19(11)
N1 Gd1 N2 2_665 12_556 137.69(13)
N1 Gd1 N2 . 12_556 64.30(13)
N2 Gd1 N2 2_665 12_556 144.4(2)
N2 Gd1 N2 3_565 12_556 84.6(3)
N2 Gd1 N2 10_456 12_556 80.1(2)
N1 Gd1 N2 3_565 . 137.69(13)
N1 Gd1 N2 2_665 . 72.19(11)
N1 Gd1 N2 . . 64.30(13)
N2 Gd1 N2 2_665 . 80.1(2)
N2 Gd1 N2 3_565 . 80.1(2)
N2 Gd1 N2 10_456 . 144.4(2)
N2 Gd1 N2 12_556 . 128.6(3)
N1 Gd1 N2 3_565 11_566 137.69(13)
N1 Gd1 N2 2_665 11_566 64.30(13)
N1 Gd1 N2 . 11_566 72.19(11)
N2 Gd1 N2 2_665 11_566 128.6(3)
N2 Gd1 N2 3_565 11_566 144.4(2)
N2 Gd1 N2 10_456 11_566 80.1(2)
N2 Gd1 N2 12_556 11_566 80.1(2)
N2 Gd1 N2 . 11_566 84.6(3)
C2 C1 C2 . 12_556 115.7(13)
C2 C1 H1 . . 122.1
C2 C1 H1 12_556 . 122.1
C3 C2 C1 . . 124.2(8)
C3 C2 H2 . . 117.9
C1 C2 H2 . . 117.9
N1 C3 C2 . . 115.8(6)
N1 C3 C4 . . 116.1(7)
C2 C3 C4 . . 127.9(7)
N2 C4 C3 . . 123.0(8)
N2 C4 H4 . . 118.5
C3 C4 H4 . . 118.5
N2 C5 C6 . . 105.1(6)
N2 C5 H5A . . 110.7
C6 C5 H5A . . 110.7
N2 C5 H5B . . 110.7
C6 C5 H5B . . 110.7
H5A C5 H5B . . 108.8
N3 C6 C5 . . 113.5(6)
N3 C6 H6A . . 108.9
C5 C6 H6A . . 108.9
N3 C6 H6B . . 108.9
C5 C6 H6B . . 108.9
H6A C6 H6B . . 107.7
C3 N1 C3 12_556 . 124.2(9)
C3 N1 Gd1 12_556 . 117.9(4)
C3 N1 Gd1 . . 117.9(4)
C4 N2 C5 . . 116.5(6)
C4 N2 Gd1 . . 117.0(5)
C5 N2 Gd1 . . 126.6(5)
C6 N3 C6 2_665 3_565 117.1(2)
C6 N3 C6 2_665 . 117.1(2)
C6 N3 C6 3_565 . 117.1(2)
H1C O1 H1D . . 107.5

loop_
_geom_bond_atom_site_label_1
_geom_bond_atom_site_label_2
_geom_bond_site_symmetry_2
_geom_bond_distance
Gd1 N1 3_565 2.562(8)
Gd1 N1 2_665 2.562(8)
Gd1 N1 . 2.562(8)
Gd1 N2 2_665 2.606(5)
Gd1 N2 3_565 2.606(5)
Gd1 N2 10_456 2.606(5)
Gd1 N2 12_556 2.606(5)
Gd1 N2 . 2.606(5)
Gd1 N2 11_566 2.606(5)
C1 C2 . 1.391(10)
C1 C2 12_556 1.391(10)
C1 H1 . 0.930
C2 C3 . 1.391(10)
C2 H2 . 0.930
C3 N1 . 1.390(8)
C3 C4 . 1.442(10)
C4 N2 . 1.259(12)
C4 H4 . 0.930
C5 N2 . 1.450(8)
C5 C6 . 1.534(10)
C5 H5A . 0.970
C5 H5B . 0.970
C6 N3 . 1.454(7)
C6 H6A . 0.970
C6 H6B . 0.970
N1 C3 12_556 1.390(8)
N3 C6 2_665 1.454(7)
N3 C6 3_565 1.454(7)
O1 H1C . 0.850
O1 H1D . 0.850

loop_
_geom_hbond_atom_site_label_D
_geom_hbond_atom_site_label_H
_geom_hbond_atom_site_label_A
_geom_hbond_site_symmetry_A
_geom_hbond_distance_DH
_geom_hbond_distance_HA
_geom_hbond_distance_DA
_geom_hbond_angle_DHA
O1 H1C O1 2_655 0.85 2.59 3.349(11) 148.6
O1 H1D O1 3_665 0.85 2.59 3.349(11) 148.6
C2 H2 O1 . 0.93 2.20 3.117(8) 166.8
